data_1511172
loop_
_publ_author_name
'Ihara, M.'

_publ_section_title
;
 The crystal structure of lithium boro-germanate, Li~2~OB~2~O~3~(GeO~2~)~2~
;
_journal_issue 909
_journal_name_full 'Journal of the Ceramic Association, Japan'
_journal_page_first 152
_journal_page_last 155
_journal_paper_doi 10.2109/jcersj1950.79.909_152
_journal_volume 79
_journal_year 1971
_chemical_formula_sum 'B Ge Li O4'
_chemical_name_systematic 'Li (B Ge O4)'
_space_group_IT_number 42
_symmetry_space_group_name_Hall 'F 2 -2'
_symmetry_space_group_name_H-M 'F m m 2'
_cell_angle_alpha 90
_cell_angle_beta 90
_cell_angle_gamma 90
_cell_formula_units_Z 4
_cell_length_a 6.371
_cell_length_b 6.365
_cell_length_c 6.885
_cell_volume 279.196
_citation_journal_id_ASTM YGKSA4
_cod_data_source_file boron0-1_277.cif
_cod_data_source_block B1Ge1Li1O4
_cod_original_cell_volume 279.1965
_cod_original_formula_sum 'B1 Ge1 Li1 O4'
_cod_database_code 1511172

loop_
_symmetry_equiv_pos_as_xyz
x,y,z
-x,-y,z
-x,y,z
x,-y,z
x,y+1/2,z+1/2
-x,-y+1/2,z+1/2
-x,y+1/2,z+1/2
x,-y+1/2,z+1/2
x+1/2,y,z+1/2
-x+1/2,-y,z+1/2
-x+1/2,y,z+1/2
x+1/2,-y,z+1/2
x+1/2,y+1/2,z
-x+1/2,-y+1/2,z
-x+1/2,y+1/2,z
x+1/2,-y+1/2,z

loop_
_atom_site_label
_atom_site_type_symbol
_atom_site_fract_x
_atom_site_fract_y
_atom_site_fract_z
_atom_site_occupancy
_atom_site_U_iso_or_equiv
B1 B+3 0 0 0.746 1 0.0
Ge1 Ge+4 0 0 0.25 1 0.0
O1 O-2 0.243 0 0.142 1 0.0
O2 O-2 0 0.247 0.39 1 0.0
Li1 Li+1 0 0 0.992 1 0.0
